data_4130383
loop_
_publ_author_name
'Topi\'c, Filip'
'Rissanen, Kari'

_publ_section_title
;
 Systematic Construction of Ternary Cocrystals by Orthogonal and Robust
 Hydrogen and Halogen Bonds.
;
_journal_issue 20
_journal_name_full 'Journal of the American Chemical Society'
_journal_page_first 6610
_journal_page_last 6616
_journal_paper_doi 10.1021/jacs.6b02854
_journal_volume 138
_journal_year 2016
_chemical_formula_moiety 'C12 H24 O6, 2(C6 F4 I2), 2(C2 H6 N2 S)'
_chemical_formula_sum 'C28 H36 F8 I4 N4 O6 S2'
_chemical_formula_weight 1248.33
_space_group_crystal_system triclinic
_space_group_IT_number 2
_space_group_name_Hall '-P 1'
_space_group_name_H-M_alt 'P -1'
_atom_sites_solution_hydrogens geom
_atom_sites_solution_primary iterative
_atom_sites_solution_secondary difmap
_audit_creation_method SHELXL-2014/7
_cell_angle_alpha 85.313(2)
_cell_angle_beta 64.871(2)
_cell_angle_gamma 71.883(2)
_cell_formula_units_Z 1
_cell_length_a 9.8460(2)
_cell_length_b 10.4792(3)
_cell_length_c 11.3413(3)
_cell_measurement_reflns_used 20417
_cell_measurement_temperature 123.0(1)
_cell_measurement_theta_max 30.9510
_cell_measurement_theta_min 2.1880
_cell_volume 1005.18(5)
_computing_cell_refinement 'CrysAlisPro 1.171.38.41 (Rigaku OD, 2015)'
_computing_data_collection 'Collect (Bruker AXS BV, 1997-2004)'
_computing_data_reduction 'CrysAlisPro 1.171.38.41 (Rigaku OD, 2015)'
_computing_publication_material 'WinGX (Farrugia, 2012)'
_computing_structure_refinement 'SHELXL-2014/7 (Sheldrick, 2015)'
_computing_structure_solution 'Superflip (Palatinus & Chapuis, 2007)'
_diffrn_ambient_temperature 123.0(1)
_diffrn_detector_area_resol_mean 9
_diffrn_measured_fraction_theta_full 0.993
_diffrn_measured_fraction_theta_max 0.993
_diffrn_measurement_device '95mm CCD camera on \k-goniostat'
_diffrn_measurement_device_type 'Bruker-Nonius KappaCCD with APEXII detector'
_diffrn_measurement_method '\f scans + \w scans'
_diffrn_radiation_monochromator 'horizonally mounted graphite crystal'
_diffrn_radiation_source 'fine-focus sealed tube'
_diffrn_radiation_type MoK\a
_diffrn_radiation_wavelength 0.71073
_diffrn_reflns_av_R_equivalents 0.0263
_diffrn_reflns_av_unetI/netI 0.0144
_diffrn_reflns_Laue_measured_fraction_full 0.993
_diffrn_reflns_Laue_measured_fraction_max 0.993
_diffrn_reflns_limit_h_max 11
_diffrn_reflns_limit_h_min -11
_diffrn_reflns_limit_k_max 12
_diffrn_reflns_limit_k_min -12
_diffrn_reflns_limit_l_max 13
_diffrn_reflns_limit_l_min -13
_diffrn_reflns_number 22367
_diffrn_reflns_point_group_measured_fraction_full 0.993
_diffrn_reflns_point_group_measured_fraction_max 0.993
_diffrn_reflns_theta_full 25.242
_diffrn_reflns_theta_max 25.247
_diffrn_reflns_theta_min 2.711
_exptl_absorpt_coefficient_mu 3.284
_exptl_absorpt_correction_T_max 1.00000
_exptl_absorpt_correction_T_min 0.74603
_exptl_absorpt_correction_type multi-scan
_exptl_absorpt_process_details
;
CrysAlisPro 1.171.38.41 (Rigaku Oxford Diffraction, 2015)
Empirical absorption correction using spherical harmonics,
 implemented in SCALE3 ABSPACK scaling algorithm.
;
_exptl_crystal_colour colourless
_exptl_crystal_density_diffrn 2.062
_exptl_crystal_density_method 'not measured'
_exptl_crystal_description prism
_exptl_crystal_F_000 596
_exptl_crystal_size_max 0.430
_exptl_crystal_size_mid 0.340
_exptl_crystal_size_min 0.140
_refine_diff_density_max 0.738
_refine_diff_density_min -0.530
_refine_diff_density_rms 0.087
_refine_ls_extinction_method none
_refine_ls_goodness_of_fit_ref 1.246
_refine_ls_hydrogen_treatment constr
_refine_ls_matrix_type full
_refine_ls_number_parameters 236
_refine_ls_number_reflns 3624
_refine_ls_number_restraints 0
_refine_ls_restrained_S_all 1.246
_refine_ls_R_factor_all 0.0239
_refine_ls_R_factor_gt 0.0232
_refine_ls_shift/su_max 0.001
_refine_ls_shift/su_mean 0.000
_refine_ls_structure_factor_coef Fsqd
_refine_ls_weighting_details 'w=1/[\s^2^(Fo^2^)+(0.0243P)^2^+1.2201P] where P=(Fo^2^+2Fc^2^)/3'
_refine_ls_weighting_scheme calc
_refine_ls_wR_factor_gt 0.0557
_refine_ls_wR_factor_ref 0.0560
_reflns_Friedel_coverage 0.000
_reflns_number_gt 3560
_reflns_number_total 3624
_reflns_threshold_expression 'I > 2\s(I)'
_cod_data_source_file ja6b02854_si_002.cif
_cod_data_source_block A_D-2_2-2_123K
_cod_database_code 4130383
_shelx_shelxl_version_number 2014/7
_shelx_space_group_comment
;
The symmetry employed for this shelxl refinement is uniquely defined
by the following loop, which should always be used as a source of
symmetry information in preference to the above space-group names.
They are only intended as comments.
;
_shelx_estimated_absorpt_t_min 0.332
_shelx_estimated_absorpt_t_max 0.656

loop_
_space_group_symop_operation_xyz
'x, y, z'
'-x, -y, -z'

loop_
_atom_site_label
_atom_site_type_symbol
_atom_site_fract_x
_atom_site_fract_y
_atom_site_fract_z
_atom_site_U_iso_or_equiv
_atom_site_adp_type
_atom_site_occupancy
_atom_site_site_symmetry_order
_atom_site_calc_flag
_atom_site_refinement_flags_posn
_atom_site_refinement_flags_adp
C1S C 0.7261(3) 0.9076(3) 0.3862(3) 0.0177(6) Uani 1 1 d . .
C2S C 0.7329(3) 0.9463(3) 0.4989(3) 0.0184(6) Uani 1 1 d . .
C3S C 0.7976(4) 1.0486(3) 0.4933(3) 0.0214(6) Uani 1 1 d . .
C4S C 0.8598(4) 1.1103(3) 0.3784(3) 0.0228(7) Uani 1 1 d . .
C5S C 0.8523(4) 1.0733(3) 0.2679(3) 0.0222(7) Uani 1 1 d . .
C6S C 0.7846(4) 0.9742(3) 0.2729(3) 0.0195(6) Uani 1 1 d . .
F1S F 0.7830(2) 0.93978(19) 0.16107(18) 0.0271(4) Uani 1 1 d . .
F2S F 0.9177(2) 1.12905(19) 0.15474(19) 0.0338(5) Uani 1 1 d . .
F3S F 0.9295(2) 1.20317(19) 0.3738(2) 0.0337(5) Uani 1 1 d . .
F4S F 0.8077(2) 1.0883(2) 0.59895(19) 0.0319(5) Uani 1 1 d . .
I1S I 0.66092(2) 0.73766(2) 0.36981(2) 0.02042(7) Uani 1 1 d . .
I2S I 0.65430(2) 0.85479(2) 0.67661(2) 0.02367(7) Uani 1 1 d . .
C1A C 0.4683(3) 0.4840(3) 0.2992(3) 0.0150(6) Uani 1 1 d . .
C2A C 0.1793(4) 0.5610(3) 0.4284(3) 0.0249(7) Uani 1 1 d . .
H2A3 H 0.1448 0.6384 0.3821 0.037 Uiso 1 1 calc R U
H2A4 H 0.1107 0.5768 0.5220 0.037 Uiso 1 1 calc R U
H2A5 H 0.1737 0.4800 0.3956 0.037 Uiso 1 1 calc R U
N1A N 0.3417(3) 0.5426(3) 0.4069(2) 0.0188(5) Uani 1 1 d . .
H1A H 0.3569 0.5722 0.4693 0.023 Uiso 1 1 calc R U
N2A N 0.4493(3) 0.4556(2) 0.1955(2) 0.0177(5) Uani 1 1 d . .
H2A1 H 0.3540 0.4756 0.1988 0.021 Uiso 1 1 calc R U
H2A2 H 0.5320 0.4169 0.1238 0.021 Uiso 1 1 calc R U
S1A S 0.65416(8) 0.44500(8) 0.29471(7) 0.01895(16) Uani 1 1 d . .
C1C C 0.2196(4) 0.3199(4) 0.0390(3) 0.0273(7) Uani 1 1 d . .
H1C1 H 0.1844 0.2417 0.0366 0.033 Uiso 1 1 calc R U
H1C2 H 0.2294 0.3681 -0.0416 0.033 Uiso 1 1 calc R U
C2C C 0.1006(4) 0.4128(4) 0.1576(3) 0.0271(7) Uani 1 1 d . .
H2C1 H -0.0039 0.4400 0.1552 0.033 Uiso 1 1 calc R U
H2C2 H 0.0921 0.3631 0.2372 0.033 Uiso 1 1 calc R U
C3C C 0.1068(4) 0.6309(3) 0.0798(3) 0.0254(7) Uani 1 1 d . .
H3C1 H -0.0058 0.6552 0.0974 0.030 Uiso 1 1 calc R U
H3C2 H 0.1709 0.5953 -0.0120 0.030 Uiso 1 1 calc R U
C4C C 0.1442(4) 0.7531(3) 0.1013(3) 0.0244(7) Uani 1 1 d . .
H4C1 H 0.1068 0.8276 0.0522 0.029 Uiso 1 1 calc R U
H4C2 H 0.0895 0.7823 0.1951 0.029 Uiso 1 1 calc R U
C5C C 0.3541(4) 0.8390(3) 0.0632(3) 0.0261(7) Uani 1 1 d . .
H5C1 H 0.2725 0.8987 0.1402 0.031 Uiso 1 1 calc R U
H5C2 H 0.3616 0.8893 -0.0160 0.031 Uiso 1 1 calc R U
C6C C 0.5104(4) 0.7979(3) 0.0715(3) 0.0247(7) Uani 1 1 d . .
H6C1 H 0.5346 0.8789 0.0853 0.030 Uiso 1 1 calc R U
H6C2 H 0.5056 0.7411 0.1464 0.030 Uiso 1 1 calc R U
O1C O 0.3688(3) 0.2750(2) 0.0463(2) 0.0226(5) Uani 1 1 d . .
O2C O 0.1406(2) 0.5310(2) 0.1653(2) 0.0224(5) Uani 1 1 d . .
O3C O 0.3105(2) 0.7222(2) 0.0584(2) 0.0222(5) Uani 1 1 d . .

loop_
_atom_site_aniso_label
_atom_site_aniso_U_11
_atom_site_aniso_U_22
_atom_site_aniso_U_33
_atom_site_aniso_U_23
_atom_site_aniso_U_13
_atom_site_aniso_U_12
C1S 0.0152(14) 0.0143(14) 0.0208(15) 0.0006(12) -0.0073(12) -0.0012(11)
C2S 0.0168(14) 0.0157(14) 0.0201(16) 0.0021(12) -0.0071(12) -0.0027(11)
C3S 0.0247(16) 0.0206(15) 0.0198(16) -0.0008(12) -0.0114(13) -0.0047(13)
C4S 0.0208(15) 0.0134(14) 0.0348(19) 0.0019(13) -0.0114(14) -0.0067(12)
C5S 0.0211(15) 0.0169(15) 0.0220(16) 0.0060(12) -0.0058(13) -0.0031(12)
C6S 0.0204(15) 0.0152(14) 0.0208(16) -0.0011(12) -0.0096(13) -0.0008(12)
F1S 0.0367(11) 0.0269(10) 0.0190(9) 0.0027(8) -0.0144(8) -0.0081(8)
F2S 0.0434(12) 0.0264(10) 0.0254(11) 0.0119(8) -0.0086(9) -0.0135(9)
F3S 0.0394(11) 0.0244(10) 0.0450(13) 0.0065(9) -0.0186(10) -0.0201(9)
F4S 0.0473(12) 0.0287(10) 0.0290(11) 0.0006(8) -0.0214(10) -0.0162(9)
I1S 0.02089(11) 0.01945(11) 0.02403(12) 0.00174(8) -0.01105(9) -0.00808(8)
I2S 0.02764(12) 0.02187(12) 0.01784(12) 0.00392(8) -0.00694(9) -0.00725(9)
C1A 0.0210(15) 0.0120(13) 0.0167(15) 0.0049(11) -0.0106(12) -0.0083(11)
C2A 0.0180(15) 0.0325(18) 0.0238(17) -0.0075(14) -0.0082(13) -0.0056(13)
N1A 0.0196(13) 0.0224(13) 0.0167(13) -0.0027(10) -0.0098(11) -0.0051(10)
N2A 0.0144(12) 0.0230(13) 0.0158(13) -0.0003(10) -0.0067(10) -0.0052(10)
S1A 0.0165(3) 0.0251(4) 0.0172(4) -0.0017(3) -0.0082(3) -0.0065(3)
C1C 0.0280(17) 0.0370(19) 0.0285(18) 0.0043(15) -0.0172(15) -0.0181(15)
C2C 0.0207(16) 0.042(2) 0.0253(18) 0.0061(15) -0.0109(14) -0.0175(15)
C3C 0.0185(15) 0.0411(19) 0.0167(16) 0.0033(14) -0.0103(13) -0.0057(14)
C4C 0.0182(15) 0.0288(17) 0.0199(16) 0.0036(13) -0.0087(13) 0.0017(13)
C5C 0.0331(18) 0.0167(15) 0.0259(17) -0.0019(13) -0.0127(15) -0.0033(13)
C6C 0.0332(18) 0.0231(16) 0.0211(17) 0.0001(13) -0.0116(14) -0.0125(14)
O1C 0.0240(11) 0.0276(12) 0.0203(11) -0.0002(9) -0.0117(9) -0.0094(9)
O2C 0.0203(11) 0.0304(12) 0.0199(11) 0.0036(9) -0.0118(9) -0.0081(9)
O3C 0.0165(10) 0.0215(11) 0.0250(12) -0.0034(9) -0.0076(9) -0.0016(9)

loop_
_atom_type_symbol
_atom_type_description
_atom_type_scat_dispersion_real
_atom_type_scat_dispersion_imag
_atom_type_scat_source
C C 0.0033 0.0016 'International Tables Vol C Tables 4.2.6.8 and 6.1.1.4'
H H 0.0000 0.0000 'International Tables Vol C Tables 4.2.6.8 and 6.1.1.4'
F F 0.0171 0.0103 'International Tables Vol C Tables 4.2.6.8 and 6.1.1.4'
I I -0.4742 1.8119 'International Tables Vol C Tables 4.2.6.8 and 6.1.1.4'
N N 0.0061 0.0033 'International Tables Vol C Tables 4.2.6.8 and 6.1.1.4'
O O 0.0106 0.0060 'International Tables Vol C Tables 4.2.6.8 and 6.1.1.4'
S S 0.1246 0.1234 'International Tables Vol C Tables 4.2.6.8 and 6.1.1.4'

loop_
_geom_angle_atom_site_label_1
_geom_angle_atom_site_label_2
_geom_angle_atom_site_label_3
_geom_angle
_geom_angle_site_symmetry_1
C6S C1S C2S 118.2(3) .
C6S C1S I1S 117.3(2) .
C2S C1S I1S 124.0(2) .
C3S C2S C1S 119.1(3) .
C3S C2S I2S 117.5(2) .
C1S C2S I2S 123.4(2) .
F4S C3S C4S 117.2(3) .
F4S C3S C2S 121.1(3) .
C4S C3S C2S 121.6(3) .
F3S C4S C5S 120.2(3) .
F3S C4S C3S 120.4(3) .
C5S C4S C3S 119.4(3) .
F2S C5S C4S 119.7(3) .
F2S C5S C6S 120.6(3) .
C4S C5S C6S 119.6(3) .
F1S C6S C5S 117.2(3) .
F1S C6S C1S 120.7(3) .
C5S C6S C1S 122.0(3) .
N1A C1A N2A 119.3(3) .
N1A C1A S1A 120.1(2) .
N2A C1A S1A 120.7(2) .
N1A C2A H2A3 109.5 .
N1A C2A H2A4 109.5 .
H2A3 C2A H2A4 109.5 .
N1A C2A H2A5 109.5 .
H2A3 C2A H2A5 109.5 .
H2A4 C2A H2A5 109.5 .
C1A N1A C2A 124.4(3) .
C1A N1A H1A 117.8 .
C2A N1A H1A 117.8 .
C1A N2A H2A1 120.0 .
C1A N2A H2A2 120.0 .
H2A1 N2A H2A2 120.0 .
O1C C1C C2C 108.8(3) .
O1C C1C H1C1 109.9 .
C2C C1C H1C1 109.9 .
O1C C1C H1C2 109.9 .
C2C C1C H1C2 109.9 .
H1C1 C1C H1C2 108.3 .
O2C C2C C1C 113.2(3) .
O2C C2C H2C1 108.9 .
C1C C2C H2C1 108.9 .
O2C C2C H2C2 108.9 .
C1C C2C H2C2 108.9 .
H2C1 C2C H2C2 107.7 .
O2C C3C C4C 109.2(2) .
O2C C3C H3C1 109.8 .
C4C C3C H3C1 109.8 .
O2C C3C H3C2 109.8 .
C4C C3C H3C2 109.8 .
H3C1 C3C H3C2 108.3 .
O3C C4C C3C 109.6(3) .
O3C C4C H4C1 109.7 .
C3C C4C H4C1 109.7 .
O3C C4C H4C2 109.7 .
C3C C4C H4C2 109.7 .
H4C1 C4C H4C2 108.2 .
O3C C5C C6C 109.8(2) .
O3C C5C H5C1 109.7 .
C6C C5C H5C1 109.7 .
O3C C5C H5C2 109.7 .
C6C C5C H5C2 109.7 .
H5C1 C5C H5C2 108.2 .
O1C C6C C5C 109.7(3) 2_665
O1C C6C H6C1 109.7 2_665
C5C C6C H6C1 109.7 .
O1C C6C H6C2 109.7 2_665
C5C C6C H6C2 109.7 .
H6C1 C6C H6C2 108.2 .
C6C O1C C1C 110.9(2) 2_665
C3C O2C C2C 113.6(2) .
C4C O3C C5C 111.8(2) .

loop_
_geom_bond_atom_site_label_1
_geom_bond_atom_site_label_2
_geom_bond_distance
_geom_bond_site_symmetry_2
C1S C6S 1.394(4) .
C1S C2S 1.406(4) .
C1S I1S 2.117(3) .
C2S C3S 1.393(4) .
C2S I2S 2.098(3) .
C3S F4S 1.352(4) .
C3S C4S 1.387(5) .
C4S F3S 1.341(4) .
C4S C5S 1.378(5) .
C5S F2S 1.347(4) .
C5S C6S 1.383(4) .
C6S F1S 1.355(4) .
C1A N1A 1.333(4) .
C1A N2A 1.337(4) .
C1A S1A 1.726(3) .
C2A N1A 1.462(4) .
C2A H2A3 0.9800 .
C2A H2A4 0.9800 .
C2A H2A5 0.9800 .
N1A H1A 0.8800 .
N2A H2A1 0.8800 .
N2A H2A2 0.8800 .
C1C O1C 1.432(4) .
C1C C2C 1.515(5) .
C1C H1C1 0.9900 .
C1C H1C2 0.9900 .
C2C O2C 1.430(4) .
C2C H2C1 0.9900 .
C2C H2C2 0.9900 .
C3C O2C 1.428(4) .
C3C C4C 1.501(5) .
C3C H3C1 0.9900 .
C3C H3C2 0.9900 .
C4C O3C 1.429(4) .
C4C H4C1 0.9900 .
C4C H4C2 0.9900 .
C5C O3C 1.429(4) .
C5C C6C 1.506(5) .
C5C H5C1 0.9900 .
C5C H5C2 0.9900 .
C6C O1C 1.427(4) 2_665
C6C H6C1 0.9900 .
C6C H6C2 0.9900 .
O1C C6C 1.427(4) 2_665

loop_
_geom_torsion_atom_site_label_1
_geom_torsion_atom_site_label_2
_geom_torsion_atom_site_label_3
_geom_torsion_atom_site_label_4
_geom_torsion
_geom_torsion_site_symmetry_4
C6S C1S C2S C3S -0.2(4) .
I1S C1S C2S C3S 171.3(2) .
C6S C1S C2S I2S -178.8(2) .
I1S C1S C2S I2S -7.3(3) .
C1S C2S C3S F4S -179.4(3) .
I2S C2S C3S F4S -0.7(4) .
C1S C2S C3S C4S -2.0(4) .
I2S C2S C3S C4S 176.7(2) .
F4S C3S C4S F3S 1.4(4) .
C2S C3S C4S F3S -176.1(3) .
F4S C3S C4S C5S 180.0(3) .
C2S C3S C4S C5S 2.5(5) .
F3S C4S C5S F2S 1.2(4) .
C3S C4S C5S F2S -177.5(3) .
F3S C4S C5S C6S 177.8(3) .
C3S C4S C5S C6S -0.8(5) .
F2S C5S C6S F1S -2.1(4) .
C4S C5S C6S F1S -178.7(3) .
F2S C5S C6S C1S 175.3(3) .
C4S C5S C6S C1S -1.4(5) .
C2S C1S C6S F1S 179.1(2) .
I1S C1S C6S F1S 7.0(4) .
C2S C1S C6S C5S 1.9(4) .
I1S C1S C6S C5S -170.2(2) .
N2A C1A N1A C2A 9.7(4) .
S1A C1A N1A C2A -170.1(2) .
O1C C1C C2C O2C 61.7(4) .
O2C C3C C4C O3C 67.6(3) .
O3C C5C C6C O1C 66.1(3) 2_665
C2C C1C O1C C6C -172.1(3) 2_665
C4C C3C O2C C2C 176.7(2) .
C1C C2C O2C C3C 77.8(3) .
C3C C4C O3C C5C 173.5(3) .
C6C C5C O3C C4C 157.0(3) .
